data_2010977
loop_
_publ_author_name
'Do Valle, N. T.'
'De Simone, C. A.'
'Pereira, M. A.'
'Goulart, M. O. F.'

_publ_section_title
'[1a(1a\a,5\b,9a\a)]-1,1a,4,5,7,8,9,9a-Octahydro-3-hydroxy-1,1,2,5-tetramethyl-7-methylene-6<i>H</i>-cyclopropa[3,4]cyclohept[1,2-<i>e</i>]inden-6-one'
_journal_issue 5
_journal_name_full 'Acta Crystallographica Section C'
_journal_page_first 566
_journal_page_last 567
_journal_paper_doi 10.1107/S0108270199016108
_journal_volume 56
_journal_year 2000
_chemical_formula_iupac 'C20 H24 O2'
_chemical_formula_moiety 'C20 H24 O2'
_chemical_formula_sum 'C20 H24 O2'
_chemical_formula_weight 296.39
_chemical_name_systematic
;
 ?
;
_space_group_IT_number 96
_symmetry_cell_setting tetragonal
_symmetry_space_group_name_Hall 'P 4nw 2abw'
_symmetry_space_group_name_H-M 'P 43 21 2'
_audit_creation_method SHELXL-97
_cell_angle_alpha 90.00
_cell_angle_beta 90.00
_cell_angle_gamma 90.00
_cell_formula_units_Z 8
_cell_length_a 13.378(2)
_cell_length_b 13.378(2)
_cell_length_c 18.803(6)
_cell_measurement_reflns_used 25
_cell_measurement_temperature 293(2)
_cell_measurement_theta_max 25.0
_cell_measurement_theta_min 9.05
_cell_volume 3365.2(13)
_diffrn_ambient_temperature 293(2)
_diffrn_measured_fraction_theta_full .999
_diffrn_measured_fraction_theta_max .999
_diffrn_measurement_device_type 'Nonius CAD-4'
_diffrn_measurement_method \w/2\q
_diffrn_radiation_monochromator graphite
_diffrn_radiation_source 'fine-focus sealed tube'
_diffrn_radiation_type MoK\a
_diffrn_radiation_wavelength .71073
_diffrn_reflns_av_R_equivalents .0296
_diffrn_reflns_av_sigmaI/netI .0217
_diffrn_reflns_limit_h_max 15
_diffrn_reflns_limit_h_min 0
_diffrn_reflns_limit_k_max 15
_diffrn_reflns_limit_k_min -15
_diffrn_reflns_limit_l_max 22
_diffrn_reflns_limit_l_min 0
_diffrn_reflns_number 6369
_diffrn_reflns_theta_full 25.04
_diffrn_reflns_theta_max 25.04
_diffrn_reflns_theta_min 1.87
_diffrn_standards_decay_% .4
_diffrn_standards_interval_time 120
_diffrn_standards_number 3
_exptl_absorpt_coefficient_mu .074
_exptl_absorpt_correction_type none
_exptl_crystal_colour colourless
_exptl_crystal_density_diffrn 1.170
_exptl_crystal_density_meas ?
_exptl_crystal_density_method 'not measured'
_exptl_crystal_description irregular
_exptl_crystal_F_000 1280
_exptl_crystal_size_max .45
_exptl_crystal_size_mid .35
_exptl_crystal_size_min .30
_refine_diff_density_max .156
_refine_diff_density_min -.244
_refine_ls_abs_structure_details 'not determined'
_refine_ls_extinction_coef .021(2)
_refine_ls_extinction_method 'SHELXL97 (Sheldrick, 1997)'
_refine_ls_goodness_of_fit_ref 1.157
_refine_ls_hydrogen_treatment constr
_refine_ls_matrix_type full
_refine_ls_number_parameters 204
_refine_ls_number_reflns 2975
_refine_ls_number_restraints 0
_refine_ls_restrained_S_all 1.157
_refine_ls_R_factor_all .0711
_refine_ls_R_factor_gt .0573
_refine_ls_shift/su_max .000
_refine_ls_shift/su_mean .000
_refine_ls_structure_factor_coef Fsqd
_refine_ls_weighting_details 'w=1/[\s^2^(Fo^2^)+(0.0773P)^2^+0.0458P] where P=(Fo^2^+2Fc^2^)/3'
_refine_ls_weighting_scheme calc
_refine_ls_wR_factor_ref .1249
_reflns_number_gt 2357
_reflns_number_total 2975
_reflns_threshold_expression I>2\s(I)
_cod_data_source_file sx1081.cif
_cod_data_source_block (I)
_cod_depositor_comments
;
The following automatic conversions were performed:

'_exptl_crystal_density_meas' value 'none' was changed to '?' - the
value is perceived as not measured.

Automatic conversion script
Id: cif_fix_values 3008 2015-01-20 13:52:24Z robertas 
;
_cod_database_code 2010977

loop_
_symmetry_equiv_pos_as_xyz
'x, y, z'
'y, x, -z'
'x+1/2, -y+1/2, -z+1/4'
'y+1/2, -x+1/2, z+1/4'
'-y, -x, -z+1/2'
'-x, -y, z+1/2'
'-x+1/2, y+1/2, -z+3/4'
'-y+1/2, x+1/2, z+3/4'

loop_
_atom_site_label
_atom_site_fract_x
_atom_site_fract_y
_atom_site_fract_z
_atom_site_U_iso_or_equiv
_atom_site_adp_type
_atom_site_calc_flag
_atom_site_refinement_flags
_atom_site_occupancy
_atom_site_disorder_assembly
_atom_site_disorder_group
_atom_site_type_symbol
O2 .82925(14) .91474(15) .08004(12) .0521(5) Uani d . 1 . . O
H2 .8142 .8564 .0881 .078 Uiso calc R 1 . . H
C6A 1.0958(2) .8696(2) .10962(15) .0420(7) Uani d . 1 . . C
C3 .92836(19) .92812(19) .09233(14) .0385(6) Uani d . 1 . . C
C2 .9625(2) 1.02591(19) .09787(14) .0409(6) Uani d . 1 . . C
O1 1.23230(17) .76079(16) .14012(14) .0703(7) Uani d . 1 . . O
C1B 1.0645(2) 1.04524(19) .10970(13) .0418(7) Uani d . 1 . . C
C4 .9749(2) .73985(19) .08873(17) .0475(7) Uani d . 1 . . C
H4A .9405 .7262 .0444 .057 Uiso calc R 1 . . H
H4B .9349 .7148 .1279 .057 Uiso calc R 1 . . H
C3A .9953(2) .8498(2) .09700(15) .0415(6) Uani d . 1 . . C
C6 1.1485(2) .7734(2) .11625(16) .0481(7) Uani d . 1 . . C
C6B 1.1330(2) .96686(19) .11459(15) .0445(7) Uani d . 1 . . C
C12 .8870(2) 1.1084(2) .08889(18) .0520(7) Uani d . 1 . . C
H12A .8549 1.1019 .0435 .078 Uiso calc R 1 . . H
H12B .9202 1.1720 .0915 .078 Uiso calc R 1 . . H
H12C .8379 1.1041 .1260 .078 Uiso calc R 1 . . H
C13 1.0874(3) .5935(2) .1273(2) .0710(11) Uani d . 1 . . C
H13A 1.1542 .5681 .1225 .107 Uiso calc R 1 . . H
H13B 1.0411 .5469 .1068 .107 Uiso calc R 1 . . H
H13C 1.0722 .6025 .1768 .107 Uiso calc R 1 . . H
C7 1.2421(2) .9881(2) .11894(19) .0544(8) Uani d . 1 . . C
C5 1.0793(2) .6931(2) .08902(17) .0491(7) Uani d . 1 . . C
H5 1.0974 .6810 .0393 .059 Uiso calc R 1 . . H
C1A 1.1026(2) 1.1505(2) .11230(16) .0483(7) Uani d . 1 . . C
H1A 1.1137 1.1803 .0653 .058 Uiso calc R 1 . . H
C9A 1.1788(3) 1.1806(2) .16691(17) .0608(8) Uani d . 1 . . C
H9A 1.2311 1.2256 .1492 .073 Uiso calc R 1 . . H
C10 1.0075(3) 1.2002(3) .22984(19) .0770(11) Uani d . 1 . . C
H10A 1.0036 1.1289 .2349 .116 Uiso calc R 1 . . H
H10B .9421 1.2265 .2202 .116 Uiso calc R 1 . . H
H10C 1.0326 1.2289 .2731 .116 Uiso calc R 1 . . H
C1 1.0764(3) 1.2257(2) .16948(18) .0601(9) Uani d . 1 . . C
C9 1.2135(3) 1.1061(2) .22084(18) .0691(10) Uani d . 1 . . C
H9B 1.1558 1.0736 .2419 .083 Uiso calc R 1 . . H
H9C 1.2491 1.1407 .2584 .083 Uiso calc R 1 . . H
C14 1.2995(3) .9752(3) .0630(2) .0728(10) Uani d . 1 . . C
H14A 1.2721 .9529 .0204 .087 Uiso calc R 1 . . H
H14B 1.3676 .9886 .0659 .087 Uiso calc R 1 . . H
C8 1.2817(3) 1.0270(3) .18853(19) .0735(10) Uani d . 1 . . C
H8A 1.3476 1.0555 .1810 .088 Uiso calc R 1 . . H
H8B 1.2886 .9718 .2217 .088 Uiso calc R 1 . . H
C11 1.0670(4) 1.3336(2) .1444(2) .0843(13) Uani d . 1 . . C
H11A 1.0783 1.3779 .1838 .126 Uiso calc R 1 . . H
H11B 1.0011 1.3445 .1258 .126 Uiso calc R 1 . . H
H11C 1.1156 1.3464 .1080 .126 Uiso calc R 1 . . H

loop_
_atom_site_aniso_label
_atom_site_aniso_U_11
_atom_site_aniso_U_22
_atom_site_aniso_U_33
_atom_site_aniso_U_12
_atom_site_aniso_U_13
_atom_site_aniso_U_23
O2 .0367(10) .0377(10) .0819(13) -.0032(8) -.0063(10) .0079(11)
C6A .0387(14) .0350(14) .0523(16) -.0001(12) .0006(12) .0040(12)
C3 .0318(14) .0335(14) .0503(14) -.0002(10) -.0003(12) .0034(12)
C2 .0399(15) .0349(14) .0480(14) .0000(11) -.0005(12) .0019(12)
O1 .0446(12) .0401(12) .1262(19) .0082(9) -.0093(13) .0114(13)
C1B .0475(16) .0311(14) .0469(15) -.0031(12) -.0058(13) .0030(11)
C4 .0452(16) .0317(14) .0657(17) -.0024(12) .0030(14) -.0031(13)
C3A .0405(15) .0333(14) .0506(15) -.0046(11) .0037(12) .0013(12)
C6 .0390(16) .0348(15) .0705(18) .0025(12) .0073(14) .0057(14)
C6B .0427(15) .0342(14) .0564(16) -.0047(12) -.0058(13) .0029(13)
C12 .0516(18) .0351(15) .0693(19) .0040(13) -.0089(15) .0024(13)
C13 .0525(18) .0347(15) .126(3) .0041(15) .005(2) .0088(19)
C7 .0391(16) .0395(15) .084(2) -.0047(13) -.0106(16) .0114(15)
C5 .0490(17) .0340(15) .0642(17) .0023(12) .0114(15) -.0025(13)
C1A .0516(17) .0317(14) .0618(17) -.0080(12) -.0101(15) .0089(13)
C9A .065(2) .0412(17) .0763(19) -.0158(14) -.0166(17) .0069(15)
C10 .093(3) .064(2) .074(2) -.002(2) -.005(2) -.0128(18)
C1 .076(2) .0317(15) .0729(19) -.0051(15) -.0181(18) -.0023(15)
C9 .082(2) .0524(19) .073(2) -.0080(18) -.0313(19) .0037(16)
C14 .0405(18) .071(2) .107(3) -.0043(18) -.0009(19) .008(2)
C8 .060(2) .063(2) .098(3) -.0035(18) -.028(2) .013(2)
C11 .112(3) .0332(17) .108(3) -.0012(19) -.034(3) -.0035(19)

loop_
_atom_type_symbol
_atom_type_description
_atom_type_scat_dispersion_real
_atom_type_scat_dispersion_imag
_atom_type_scat_source
O O .0106 .0060 'International Tables Vol C Tables 4.2.6.8 and 6.1.1.4'
C C .0033 .0016 'International Tables Vol C Tables 4.2.6.8 and 6.1.1.4'
H H .0000 .0000 'International Tables Vol C Tables 4.2.6.8 and 6.1.1.4'

loop_
_geom_angle_atom_site_label_1
_geom_angle_atom_site_label_2
_geom_angle_atom_site_label_3
_geom_angle
_geom_angle_publ_flag
C3A C6A C6B 122.2(2) no
C3A C6A C6 108.2(2) no
C6B C6A C6 129.6(2) no
O2 C3 C3A 123.0(2) no
O2 C3 C2 117.2(2) no
C3A C3 C2 119.8(2) no
C3 C2 C1B 120.3(2) no
C3 C2 C12 117.5(2) no
C1B C2 C12 122.2(3) no
C6B C1B C2 120.6(3) no
C6B C1B C1A 118.7(2) yes
C2 C1B C1A 120.6(2) yes
C3A C4 C5 103.5(2) yes
C3 C3A C6A 119.6(2) no
C3 C3A C4 128.2(3) no
C6A C3A C4 112.3(2) yes
O1 C6 C6A 126.3(3) yes
O1 C6 C5 126.2(3) no
C6A C6 C5 107.4(2) yes
C1B C6B C6A 117.5(2) no
C1B C6B C7 120.3(2) yes
C6A C6B C7 122.0(2) no
C14 C7 C6B 120.3(3) yes
C14 C7 C8 122.4(3) yes
C6B C7 C8 117.3(3) yes
C6 C5 C13 114.8(3) no
C6 C5 C4 105.7(2) yes
C13 C5 C4 115.2(2) no
C1B C1A C9A 120.4(2) yes
C1B C1A C1 124.7(3) yes
C9A C1A C1 59.5(2) yes
C9 C9A C1 122.0(3) yes
C9 C9A C1A 119.6(3) yes
C1 C9A C1A 60.6(2) yes
C9A C1 C10 119.7(3) yes
C9A C1 C1A 59.9(2) yes
C10 C1 C1A 121.9(3) yes
C9A C1 C11 116.6(3) yes
C10 C1 C11 113.4(3) yes
C1A C1 C11 115.4(3) yes
C9A C9 C8 112.3(3) yes
C7 C8 C9 112.1(3) yes

loop_
_geom_bond_atom_site_label_1
_geom_bond_atom_site_label_2
_geom_bond_distance
_geom_bond_publ_flag
O2 C3 1.358(3) yes
C6A C3A 1.390(4) yes
C6A C6B 1.397(4) no
C6A C6 1.473(4) yes
C3 C3A 1.381(4) no
C3 C2 1.390(4) no
C2 C1B 1.406(4) no
C2 C12 1.506(4) no
O1 C6 1.219(4) yes
C1B C6B 1.396(4) no
C1B C1A 1.498(4) yes
C4 C3A 1.504(4) yes
C4 C5 1.530(4) yes
C6 C5 1.507(4) yes
C6B C7 1.490(4) yes
C13 C5 1.518(4) no
C7 C14 1.314(5) no
C7 C8 1.505(5) yes
C1A C9A 1.502(4) yes
C1A C1 1.513(5) yes
C9A C9 1.496(4) yes
C9A C1 1.497(5) yes
C10 C1 1.502(5) yes
C1 C11 1.524(4) yes
C9 C8 1.523(5) yes

loop_
_cod_related_entry_id
_cod_related_entry_database
_cod_related_entry_code
1 ChemSpider 21182509
